data_1514396
loop_
_publ_author_name
'Lohr, Tracy L.'
'Piers, Warren E.'
'Parvez, Masood'

_publ_section_title
;
 Arene C--H bond activation across Pt(ii)--OH bonds: catalyzed vs.
 uncatalyzed pathways
;
_journal_issue 2
_journal_name_full 'Chemical Science'
_journal_page_first 770
_journal_paper_doi 10.1039/c2sc21917d
_journal_volume 4
_journal_year 2013
_chemical_formula_moiety 'C84 H90 N2 Pt'
_chemical_formula_sum 'C84 H90 N2 Pt'
_chemical_formula_weight 1322.67
_chemical_name_systematic
;
?
;
_space_group_IT_number 14
_symmetry_cell_setting monoclinic
_symmetry_space_group_name_Hall '-P 2ybc'
_symmetry_space_group_name_H-M 'P 1 21/c 1'
_atom_sites_solution_hydrogens geom
_atom_sites_solution_primary direct
_atom_sites_solution_secondary difmap
_cell_angle_alpha 90.00
_cell_angle_beta 108.4818(9)
_cell_angle_gamma 90.00
_cell_formula_units_Z 4
_cell_length_a 19.1854(3)
_cell_length_b 19.6691(4)
_cell_length_c 24.6274(4)
_cell_measurement_reflns_used 15983
_cell_measurement_temperature 173(2)
_cell_measurement_theta_max 25.35
_cell_measurement_theta_min 1.00
_cell_volume 8814.1(3)
_computing_cell_refinement 'HKL DENZO (Otwinowski & Minor, 1997)'
_computing_data_collection 'COLLECT (Hooft, 1998)'
_computing_data_reduction 'SCALEPACK (Otwinowski & Minor, 1997)'
_computing_molecular_graphics 'ORTEP-3 (Farrugia, 1997)'
_computing_publication_material 'SHELXL-97 (Sheldrick, 2008)'
_computing_structure_refinement 'SHELXL-97 (Sheldrick, 2008)'
_computing_structure_solution 'SIR92 (Altomare et al., 1991)'
_diffrn_ambient_temperature 173(2)
_diffrn_measured_fraction_theta_full 0.994
_diffrn_measured_fraction_theta_max 0.994
_diffrn_measurement_device_type 'Nonius APEX2 CCD'
_diffrn_measurement_method ' \w and \f scans '
_diffrn_radiation_monochromator graphite
_diffrn_radiation_source 'fine-focus sealed tube'
_diffrn_radiation_type MoK\a
_diffrn_radiation_wavelength 0.71073
_diffrn_reflns_av_R_equivalents 0.0580
_diffrn_reflns_av_sigmaI/netI 0.0668
_diffrn_reflns_limit_h_max 22
_diffrn_reflns_limit_h_min -22
_diffrn_reflns_limit_k_max 23
_diffrn_reflns_limit_k_min -22
_diffrn_reflns_limit_l_max 29
_diffrn_reflns_limit_l_min -29
_diffrn_reflns_number 29322
_diffrn_reflns_theta_full 25.00
_diffrn_reflns_theta_max 25.00
_diffrn_reflns_theta_min 1.75
_exptl_absorpt_coefficient_mu 1.627
_exptl_absorpt_correction_T_max 0.9373
_exptl_absorpt_correction_T_min 0.6568
_exptl_absorpt_correction_type multi-scan
_exptl_absorpt_process_details 'SORTAV: (Blessing, 1997)'
_exptl_crystal_colour Green
_exptl_crystal_density_diffrn 0.997
_exptl_crystal_density_method 'not measured'
_exptl_crystal_description Plate
_exptl_crystal_F_000 2744
_exptl_crystal_size_max 0.28
_exptl_crystal_size_mid 0.14
_exptl_crystal_size_min 0.04
_platon_squeeze_details
;
The structure contained disodered three toluene molecules of solvation
one lying in a general position, one lying about an inversion center and
two half molecules also lying about inversion centers. The solvent
molecules showed gross disorder and wre therefore, removed by SQUEEZE
subroutine in SHELXL program.
;
_refine_diff_density_max 1.103
_refine_diff_density_min -0.693
_refine_diff_density_rms 0.130
_refine_ls_extinction_method none
_refine_ls_goodness_of_fit_ref 1.077
_refine_ls_hydrogen_treatment constr
_refine_ls_matrix_type full
_refine_ls_number_parameters 800
_refine_ls_number_reflns 15439
_refine_ls_number_restraints 0
_refine_ls_restrained_S_all 1.077
_refine_ls_R_factor_all 0.0850
_refine_ls_R_factor_gt 0.0616
_refine_ls_shift/su_max 0.001
_refine_ls_shift/su_mean 0.000
_refine_ls_structure_factor_coef Fsqd
_refine_ls_weighting_details 'calc w=1/[\s^2^(Fo^2^)+(0.0684P)^2^+34.5400P] where P=(Fo^2^+2Fc^2^)/3'
_refine_ls_weighting_scheme calc
_refine_ls_wR_factor_gt 0.1495
_refine_ls_wR_factor_ref 0.1603
_reflns_number_gt 11602
_reflns_number_total 15439
_reflns_threshold_expression >2sigma(I)
_cod_data_source_file c2sc21917d.txt
_cod_data_source_block Compound_I
_cod_depositor_comments
;
The following automatic conversions were performed:

'_symmetry_cell_setting' value 'Monoclinic' changed to 'monoclinic'
according to
/usr/data/users/saulius/automatic-downloads/retrospective/RSC/lib/dictionaries/cif_core.dic
dictionary named 'cif_core.dic' version 2.4.2 from
2011-04-26.

'_exptl_absorpt_correction_type' value 'Multi-scan'
changed to 'multi-scan' according to
/usr/data/users/saulius/automatic-downloads/retrospective/RSC/lib/dictionaries/cif_core.dic
dictionary named 'cif_core.dic' version 2.4.2 from 2011-04-26.

Automatic conversion script
Id: cif_fix_values 2281 2013-09-26 08:29:07Z andrius 
;
_cod_original_sg_symbol_H-M 'P 21/c'
_cod_database_code 1514396

loop_
_symmetry_equiv_pos_as_xyz
'x, y, z'
'-x, y+1/2, -z+1/2'
'-x, -y, -z'
'x, -y-1/2, z-1/2'

loop_
_atom_site_label
_atom_site_type_symbol
_atom_site_fract_x
_atom_site_fract_y
_atom_site_fract_z
_atom_site_U_iso_or_equiv
_atom_site_adp_type
_atom_site_occupancy
_atom_site_symmetry_multiplicity
_atom_site_calc_flag
_atom_site_refinement_flags
Pt1 Pt 0.180561(14) 0.257235(12) 0.191096(10) 0.02690(10) Uani 1 1 d .
N1 N 0.1171(3) 0.2206(3) 0.2415(2) 0.0258(11) Uani 1 1 d .
N2 N 0.2482(3) 0.2805(3) 0.2747(2) 0.0275(12) Uani 1 1 d .
C1 C 0.1508(3) 0.2245(3) 0.2962(3) 0.0250(13) Uani 1 1 d .
C2 C 0.2235(3) 0.2599(3) 0.3147(3) 0.0280(14) Uani 1 1 d .
C3 C 0.2441(4) 0.2681(3) 0.3768(3) 0.0309(15) Uani 1 1 d .
C4 C 0.3016(4) 0.2999(3) 0.4178(3) 0.0331(15) Uani 1 1 d .
H4 H 0.3400 0.3216 0.4077 0.040 Uiso 1 1 calc R
C5 C 0.3013(4) 0.2992(4) 0.4746(3) 0.0452(19) Uani 1 1 d .
H5 H 0.3404 0.3210 0.5030 0.054 Uiso 1 1 calc R
C6 C 0.2475(4) 0.2687(4) 0.4912(3) 0.0431(18) Uani 1 1 d .
H6 H 0.2498 0.2695 0.5303 0.052 Uiso 1 1 calc R
C7 C 0.1876(4) 0.2356(3) 0.4499(3) 0.0326(16) Uani 1 1 d .
C8 C 0.1270(4) 0.2036(4) 0.4600(3) 0.0420(18) Uani 1 1 d .
H8 H 0.1246 0.2010 0.4978 0.050 Uiso 1 1 calc R
C9 C 0.0714(5) 0.1762(4) 0.4155(3) 0.0432(19) Uani 1 1 d .
H9 H 0.0309 0.1553 0.4232 0.052 Uiso 1 1 calc R
C10 C 0.0731(4) 0.1784(3) 0.3582(3) 0.0341(16) Uani 1 1 d .
H10 H 0.0342 0.1590 0.3280 0.041 Uiso 1 1 calc R
C11 C 0.1311(3) 0.2085(3) 0.3472(3) 0.0255(13) Uani 1 1 d .
C12 C 0.1882(4) 0.2366(3) 0.3934(3) 0.0299(14) Uani 1 1 d .
C13 C 0.0442(3) 0.1954(3) 0.2240(3) 0.0252(14) Uani 1 1 d .
C14 C -0.0136(4) 0.2409(3) 0.2152(3) 0.0294(14) Uani 1 1 d .
H14 H -0.0041 0.2883 0.2190 0.035 Uiso 1 1 calc R
C15 C -0.0866(4) 0.2168(4) 0.2006(3) 0.0370(16) Uani 1 1 d .
C16 C -0.0988(4) 0.1479(4) 0.1947(3) 0.0337(16) Uani 1 1 d .
H16 H -0.1478 0.1315 0.1856 0.040 Uiso 1 1 calc R
C17 C -0.0412(3) 0.1011(3) 0.2019(3) 0.0261(14) Uani 1 1 d .
C18 C 0.0300(4) 0.1259(3) 0.2169(3) 0.0288(14) Uani 1 1 d .
H18 H 0.0697 0.0951 0.2225 0.035 Uiso 1 1 calc R
C19 C -0.1496(4) 0.2658(4) 0.1946(3) 0.0435(18) Uani 1 1 d .
C20 C -0.1658(4) 0.2855(4) 0.2436(4) 0.055(2) Uani 1 1 d .
C21 C -0.2239(5) 0.3293(5) 0.2381(5) 0.074(3) Uani 1 1 d .
H21 H -0.2348 0.3438 0.2713 0.089 Uiso 1 1 calc R
C22 C -0.2659(6) 0.3521(6) 0.1855(6) 0.091(4) Uani 1 1 d .
H22 H -0.3068 0.3808 0.1824 0.109 Uiso 1 1 calc R
C23 C -0.2497(5) 0.3338(5) 0.1367(5) 0.079(3) Uani 1 1 d .
H23 H -0.2788 0.3509 0.1006 0.095 Uiso 1 1 calc R
C24 C -0.1908(4) 0.2904(4) 0.1400(4) 0.055(2) Uani 1 1 d .
C25 C -0.1229(5) 0.2583(5) 0.3027(4) 0.064(3) Uani 1 1 d .
H25 H -0.0793 0.2334 0.2991 0.077 Uiso 1 1 calc R
C26 C -0.0948(11) 0.3157(9) 0.3440(6) 0.173(8) Uani 1 1 d .
H26A H -0.1302 0.3532 0.3346 0.260 Uiso 1 1 calc R
H26B H -0.0476 0.3314 0.3413 0.260 Uiso 1 1 calc R
H26C H -0.0882 0.2999 0.3831 0.260 Uiso 1 1 calc R
C27 C -0.1654(7) 0.2103(9) 0.3250(6) 0.132(6) Uani 1 1 d .
H27A H -0.2135 0.2300 0.3217 0.197 Uiso 1 1 calc R
H27B H -0.1389 0.2006 0.3653 0.197 Uiso 1 1 calc R
H27C H -0.1722 0.1680 0.3029 0.197 Uiso 1 1 calc R
C28 C -0.1719(5) 0.2698(5) 0.0865(4) 0.062(2) Uani 1 1 d .
H28 H -0.1199 0.2535 0.0990 0.074 Uiso 1 1 calc R
C29 C -0.1783(7) 0.3297(6) 0.0443(5) 0.097(4) Uani 1 1 d .
H29A H -0.2297 0.3444 0.0293 0.145 Uiso 1 1 calc R
H29B H -0.1615 0.3148 0.0125 0.145 Uiso 1 1 calc R
H29C H -0.1477 0.3676 0.0643 0.145 Uiso 1 1 calc R
C30 C -0.2210(6) 0.2118(6) 0.0543(5) 0.083(3) Uani 1 1 d .
H30A H -0.2727 0.2241 0.0469 0.125 Uiso 1 1 calc R
H30B H -0.2099 0.1704 0.0776 0.125 Uiso 1 1 calc R
H30C H -0.2118 0.2039 0.0179 0.125 Uiso 1 1 calc R
C31 C -0.0570(4) 0.0265(3) 0.1945(3) 0.0303(15) Uani 1 1 d .
C32 C -0.0758(4) -0.0107(4) 0.2362(3) 0.0353(16) Uani 1 1 d .
C33 C -0.0910(4) -0.0795(4) 0.2270(3) 0.046(2) Uani 1 1 d .
H33 H -0.1028 -0.1054 0.2555 0.055 Uiso 1 1 calc R
C34 C -0.0893(5) -0.1102(4) 0.1785(4) 0.055(2) Uani 1 1 d .
H34 H -0.1010 -0.1572 0.1728 0.065 Uiso 1 1 calc R
C35 C -0.0710(5) -0.0747(4) 0.1373(3) 0.0457(19) Uani 1 1 d .
H35 H -0.0705 -0.0971 0.1033 0.055 Uiso 1 1 calc R
C36 C -0.0528(4) -0.0053(3) 0.1446(3) 0.0379(17) Uani 1 1 d .
C37 C -0.0750(4) 0.0212(4) 0.2931(3) 0.046(2) Uani 1 1 d .
H37 H -0.0666 0.0711 0.2904 0.055 Uiso 1 1 calc R
C38 C -0.1484(5) 0.0127(6) 0.3042(4) 0.073(3) Uani 1 1 d .
H38A H -0.1883 0.0280 0.2706 0.109 Uiso 1 1 calc R
H38B H -0.1483 0.0399 0.3376 0.109 Uiso 1 1 calc R
H38C H -0.1558 -0.0353 0.3116 0.109 Uiso 1 1 calc R
C39 C -0.0118(6) -0.0060(6) 0.3415(4) 0.088(4) Uani 1 1 d .
H39A H -0.0182 -0.0549 0.3455 0.132 Uiso 1 1 calc R
H39B H -0.0103 0.0170 0.3772 0.132 Uiso 1 1 calc R
H39C H 0.0343 0.0023 0.3335 0.132 Uiso 1 1 calc R
C40 C -0.0320(4) 0.0330(4) 0.0981(3) 0.0429(18) Uani 1 1 d .
H40 H -0.0171 0.0801 0.1125 0.051 Uiso 1 1 calc R
C41 C -0.0967(5) 0.0390(5) 0.0428(4) 0.063(2) Uani 1 1 d .
H41A H -0.1128 -0.0066 0.0279 0.094 Uiso 1 1 calc R
H41B H -0.0814 0.0646 0.0143 0.094 Uiso 1 1 calc R
H41C H -0.1374 0.0628 0.0506 0.094 Uiso 1 1 calc R
C42 C 0.0345(5) -0.0011(5) 0.0878(4) 0.064(3) Uani 1 1 d .
H42A H 0.0732 -0.0080 0.1245 0.097 Uiso 1 1 calc R
H42B H 0.0532 0.0280 0.0632 0.097 Uiso 1 1 calc R
H42C H 0.0197 -0.0451 0.0690 0.097 Uiso 1 1 calc R
C43 C 0.3141(3) 0.3211(3) 0.2895(3) 0.0266(14) Uani 1 1 d .
C44 C 0.3063(4) 0.3914(3) 0.2867(3) 0.0271(14) Uani 1 1 d .
H44 H 0.2588 0.4112 0.2725 0.033 Uiso 1 1 calc R
C45 C 0.3689(3) 0.4330(3) 0.3048(3) 0.0272(14) Uani 1 1 d .
C46 C 0.4376(4) 0.4013(3) 0.3223(3) 0.0308(15) Uani 1 1 d .
H46 H 0.4805 0.4288 0.3337 0.037 Uiso 1 1 calc R
C47 C 0.4455(4) 0.3311(3) 0.3237(3) 0.0312(15) Uani 1 1 d .
C48 C 0.3825(4) 0.2904(3) 0.3065(3) 0.0323(15) Uani 1 1 d .
H48 H 0.3866 0.2423 0.3065 0.039 Uiso 1 1 calc R
C49 C 0.3593(4) 0.5079(3) 0.3076(3) 0.0350(16) Uani 1 1 d .
C50 C 0.3387(4) 0.5339(3) 0.3536(3) 0.0337(16) Uani 1 1 d .
C51 C 0.3270(5) 0.6033(4) 0.3559(4) 0.050(2) Uani 1 1 d .
H51 H 0.3138 0.6212 0.3871 0.060 Uiso 1 1 calc R
C52 C 0.3338(5) 0.6464(4) 0.3149(4) 0.061(2) Uani 1 1 d .
H52 H 0.3242 0.6935 0.3168 0.073 Uiso 1 1 calc R
C53 C 0.3553(5) 0.6205(4) 0.2697(4) 0.052(2) Uani 1 1 d .
H53 H 0.3599 0.6504 0.2407 0.062 Uiso 1 1 calc R
C54 C 0.3698(4) 0.5521(3) 0.2667(3) 0.0408(18) Uani 1 1 d .
C55 C 0.3313(5) 0.4873(4) 0.4013(3) 0.0438(19) Uani 1 1 d .
H55 H 0.3215 0.4406 0.3847 0.053 Uiso 1 1 calc R
C56 C 0.4034(5) 0.4840(6) 0.4499(4) 0.072(3) Uani 1 1 d .
H56A H 0.4417 0.4655 0.4357 0.108 Uiso 1 1 calc R
H56B H 0.3976 0.4546 0.4803 0.108 Uiso 1 1 calc R
H56C H 0.4174 0.5298 0.4652 0.108 Uiso 1 1 calc R
C57 C 0.2675(5) 0.5050(5) 0.4240(4) 0.066(3) Uani 1 1 d .
H57A H 0.2750 0.5506 0.4408 0.100 Uiso 1 1 calc R
H57B H 0.2659 0.4719 0.4533 0.100 Uiso 1 1 calc R
H57C H 0.2211 0.5036 0.3925 0.100 Uiso 1 1 calc R
C58 C 0.3923(5) 0.5277(4) 0.2166(4) 0.052(2) Uani 1 1 d .
H58 H 0.4035 0.4780 0.2217 0.063 Uiso 1 1 calc R
C59 C 0.3288(5) 0.5376(6) 0.1600(4) 0.072(3) Uani 1 1 d .
H59A H 0.2849 0.5140 0.1622 0.109 Uiso 1 1 calc R
H59B H 0.3432 0.5190 0.1282 0.109 Uiso 1 1 calc R
H59C H 0.3182 0.5862 0.1535 0.109 Uiso 1 1 calc R
C60 C 0.4614(5) 0.5647(5) 0.2124(4) 0.071(3) Uani 1 1 d .
H60A H 0.4498 0.6127 0.2032 0.106 Uiso 1 1 calc R
H60B H 0.4774 0.5437 0.1822 0.106 Uiso 1 1 calc R
H60C H 0.5008 0.5612 0.2491 0.106 Uiso 1 1 calc R
C61 C 0.5211(4) 0.2986(3) 0.3436(3) 0.0394(18) Uani 1 1 d .
C62 C 0.5673(4) 0.3030(4) 0.3087(4) 0.046(2) Uani 1 1 d .
C63 C 0.6373(5) 0.2734(4) 0.3289(4) 0.055(2) Uani 1 1 d .
H63 H 0.6695 0.2770 0.3066 0.065 Uiso 1 1 calc R
C64 C 0.6602(5) 0.2395(4) 0.3798(4) 0.055(2) Uani 1 1 d .
H64 H 0.7071 0.2184 0.3919 0.066 Uiso 1 1 calc R
C65 C 0.6159(5) 0.2360(4) 0.4134(4) 0.059(2) Uani 1 1 d .
H65 H 0.6329 0.2123 0.4487 0.071 Uiso 1 1 calc R
C66 C 0.5456(4) 0.2662(4) 0.3975(4) 0.0454(19) Uani 1 1 d .
C67 C 0.5445(5) 0.3397(4) 0.2512(4) 0.051(2) Uani 1 1 d .
H67 H 0.4908 0.3496 0.2408 0.062 Uiso 1 1 calc R
C68 C 0.5559(5) 0.2968(5) 0.2029(4) 0.068(3) Uani 1 1 d .
H68A H 0.6086 0.2893 0.2102 0.102 Uiso 1 1 calc R
H68B H 0.5352 0.3206 0.1664 0.102 Uiso 1 1 calc R
H68C H 0.5312 0.2528 0.2012 0.102 Uiso 1 1 calc R
C69 C 0.5849(6) 0.4086(5) 0.2557(4) 0.071(3) Uani 1 1 d .
H69A H 0.5729 0.4375 0.2839 0.107 Uiso 1 1 calc R
H69B H 0.5693 0.4312 0.2183 0.107 Uiso 1 1 calc R
H69C H 0.6381 0.4008 0.2676 0.107 Uiso 1 1 calc R
C70 C 0.5000(5) 0.2631(5) 0.4364(4) 0.064(3) Uani 1 1 d .
H70 H 0.4495 0.2791 0.4141 0.076 Uiso 1 1 calc R
C71 C 0.5290(9) 0.3101(9) 0.4865(7) 0.153(7) Uani 1 1 d .
H71A H 0.5799 0.2980 0.5076 0.229 Uiso 1 1 calc R
H71B H 0.4988 0.3060 0.5119 0.229 Uiso 1 1 calc R
H71C H 0.5271 0.3571 0.4728 0.229 Uiso 1 1 calc R
C72 C 0.4922(10) 0.1928(8) 0.4589(8) 0.162(7) Uani 1 1 d .
H72A H 0.4834 0.1596 0.4278 0.244 Uiso 1 1 calc R
H72B H 0.4508 0.1924 0.4741 0.244 Uiso 1 1 calc R
H72C H 0.5375 0.1809 0.4895 0.244 Uiso 1 1 calc R
C73 C 0.1131(4) 0.2284(4) 0.1148(3) 0.0353(16) Uani 1 1 d .
C74 C 0.1341(5) 0.1786(4) 0.0836(3) 0.050(2) Uani 1 1 d .
H74 H 0.1820 0.1598 0.0984 0.060 Uiso 1 1 calc R
C75 C 0.0882(6) 0.1551(5) 0.0315(3) 0.062(3) Uani 1 1 d .
H75 H 0.1046 0.1206 0.0114 0.075 Uiso 1 1 calc R
C76 C 0.0201(6) 0.1817(5) 0.0094(3) 0.062(3) Uani 1 1 d .
H76 H -0.0115 0.1656 -0.0264 0.075 Uiso 1 1 calc R
C77 C -0.0041(5) 0.2321(5) 0.0383(3) 0.062(3) Uani 1 1 d .
H77 H -0.0519 0.2508 0.0225 0.075 Uiso 1 1 calc R
C78 C 0.0424(4) 0.2551(4) 0.0908(3) 0.050(2) Uani 1 1 d .
H78 H 0.0257 0.2896 0.1107 0.060 Uiso 1 1 calc R
C79 C 0.2483(5) 0.2930(4) 0.1500(3) 0.0439(19) Uani 1 1 d .
C80 C 0.2313(6) 0.3496(5) 0.1159(4) 0.065(3) Uani 1 1 d .
H80 H 0.1860 0.3727 0.1105 0.078 Uiso 1 1 calc R
C81 C 0.2829(9) 0.3742(7) 0.0881(4) 0.099(5) Uani 1 1 d .
H81 H 0.2716 0.4134 0.0644 0.119 Uiso 1 1 calc R
C82 C 0.3484(8) 0.3403(8) 0.0962(6) 0.105(5) Uani 1 1 d .
H82 H 0.3817 0.3555 0.0773 0.126 Uiso 1 1 calc R
C83 C 0.3652(6) 0.2850(9) 0.1312(4) 0.093(4) Uani 1 1 d .
H83 H 0.4106 0.2620 0.1371 0.112 Uiso 1 1 calc R
C84 C 0.3167(5) 0.2626(6) 0.1580(4) 0.064(3) Uani 1 1 d .
H84 H 0.3303 0.2247 0.1831 0.077 Uiso 1 1 calc R

loop_
_atom_site_aniso_label
_atom_site_aniso_U_11
_atom_site_aniso_U_22
_atom_site_aniso_U_33
_atom_site_aniso_U_23
_atom_site_aniso_U_13
_atom_site_aniso_U_12
Pt1 0.02547(15) 0.03254(15) 0.02391(14) -0.00304(11) 0.00958(10) -0.00530(12)
N1 0.018(3) 0.028(3) 0.031(3) -0.002(2) 0.007(2) 0.000(2)
N2 0.025(3) 0.033(3) 0.028(3) -0.001(2) 0.013(2) 0.000(2)
C1 0.022(3) 0.025(3) 0.030(3) 0.002(3) 0.010(3) 0.004(3)
C2 0.024(3) 0.029(3) 0.027(3) 0.000(3) 0.004(3) 0.005(3)
C3 0.028(4) 0.033(3) 0.032(4) 0.003(3) 0.009(3) 0.003(3)
C4 0.033(4) 0.039(4) 0.027(4) -0.006(3) 0.009(3) -0.005(3)
C5 0.044(5) 0.052(5) 0.036(4) -0.010(3) 0.007(4) -0.009(4)
C6 0.048(5) 0.054(5) 0.023(3) -0.003(3) 0.005(3) -0.002(4)
C7 0.040(4) 0.034(4) 0.028(3) 0.006(3) 0.016(3) 0.000(3)
C8 0.046(5) 0.052(5) 0.030(4) 0.000(3) 0.015(3) -0.004(4)
C9 0.053(5) 0.046(4) 0.040(4) 0.004(3) 0.028(4) -0.006(4)
C10 0.034(4) 0.036(4) 0.037(4) -0.001(3) 0.018(3) -0.002(3)
C11 0.021(3) 0.031(3) 0.023(3) 0.000(3) 0.006(3) -0.001(3)
C12 0.033(4) 0.032(3) 0.026(3) 0.002(3) 0.012(3) 0.005(3)
C13 0.021(3) 0.035(4) 0.023(3) -0.004(3) 0.012(3) -0.004(3)
C14 0.028(4) 0.029(3) 0.032(3) 0.001(3) 0.011(3) -0.003(3)
C15 0.031(4) 0.046(4) 0.037(4) -0.001(3) 0.013(3) -0.002(3)
C16 0.021(4) 0.050(4) 0.031(4) -0.001(3) 0.010(3) -0.003(3)
C17 0.014(3) 0.040(4) 0.027(3) -0.002(3) 0.009(3) 0.000(3)
C18 0.027(4) 0.038(4) 0.023(3) -0.003(3) 0.010(3) 0.003(3)
C19 0.023(4) 0.048(4) 0.059(5) -0.014(4) 0.012(3) 0.000(3)
C20 0.031(5) 0.058(5) 0.075(6) -0.024(5) 0.018(4) -0.008(4)
C21 0.047(6) 0.078(7) 0.106(9) -0.014(6) 0.034(6) 0.013(5)
C22 0.061(7) 0.085(8) 0.154(12) 0.028(8) 0.072(8) 0.029(6)
C23 0.037(5) 0.085(7) 0.127(9) 0.050(7) 0.044(6) 0.029(5)
C24 0.033(5) 0.051(5) 0.081(6) 0.011(4) 0.020(4) -0.001(4)
C25 0.033(5) 0.103(8) 0.058(5) -0.033(5) 0.017(4) 0.004(5)
C26 0.22(2) 0.174(17) 0.096(11) -0.059(11) 0.014(12) -0.055(15)
C27 0.059(8) 0.189(16) 0.132(12) 0.082(12) 0.008(8) 0.006(9)
C28 0.054(6) 0.077(6) 0.059(6) 0.030(5) 0.026(4) 0.007(5)
C29 0.107(10) 0.096(9) 0.103(9) 0.045(7) 0.055(8) 0.014(7)
C30 0.080(8) 0.096(8) 0.069(7) 0.004(6) 0.017(6) -0.011(7)
C31 0.029(4) 0.028(3) 0.039(4) -0.002(3) 0.017(3) -0.009(3)
C32 0.031(4) 0.045(4) 0.031(4) 0.003(3) 0.011(3) -0.007(3)
C33 0.047(5) 0.048(5) 0.046(5) 0.012(4) 0.018(4) -0.019(4)
C34 0.073(6) 0.031(4) 0.063(6) -0.009(4) 0.026(5) -0.023(4)
C35 0.057(5) 0.039(4) 0.048(5) -0.014(3) 0.026(4) -0.010(4)
C36 0.040(4) 0.031(4) 0.046(4) -0.006(3) 0.018(3) -0.005(3)
C37 0.049(5) 0.053(5) 0.036(4) 0.005(3) 0.016(4) -0.024(4)
C38 0.076(7) 0.108(8) 0.053(6) -0.030(5) 0.047(5) -0.041(6)
C39 0.103(9) 0.121(9) 0.029(5) -0.008(5) 0.006(5) -0.028(7)
C40 0.048(5) 0.042(4) 0.047(5) -0.004(3) 0.028(4) -0.012(4)
C41 0.076(7) 0.072(6) 0.045(5) 0.004(4) 0.025(5) -0.005(5)
C42 0.065(6) 0.074(6) 0.070(6) 0.010(5) 0.043(5) 0.001(5)
C43 0.017(3) 0.040(4) 0.026(3) -0.003(3) 0.010(3) -0.002(3)
C44 0.025(4) 0.029(3) 0.025(3) 0.002(3) 0.006(3) 0.004(3)
C45 0.021(3) 0.039(4) 0.025(3) -0.004(3) 0.013(3) -0.006(3)
C46 0.021(4) 0.033(4) 0.037(4) -0.007(3) 0.008(3) -0.007(3)
C47 0.021(4) 0.041(4) 0.027(3) -0.005(3) 0.001(3) -0.001(3)
C48 0.036(4) 0.023(3) 0.039(4) 0.000(3) 0.014(3) 0.000(3)
C49 0.025(4) 0.028(3) 0.053(5) -0.004(3) 0.014(3) -0.006(3)
C50 0.020(4) 0.037(4) 0.043(4) -0.007(3) 0.007(3) -0.005(3)
C51 0.050(5) 0.038(4) 0.067(6) -0.007(4) 0.026(4) 0.008(4)
C52 0.066(6) 0.035(4) 0.086(7) 0.003(4) 0.029(5) 0.002(4)
C53 0.062(6) 0.032(4) 0.076(6) 0.007(4) 0.042(5) 0.003(4)
C54 0.034(4) 0.028(4) 0.068(5) 0.001(3) 0.027(4) -0.001(3)
C55 0.058(5) 0.038(4) 0.043(4) -0.010(3) 0.026(4) 0.007(4)
C56 0.063(7) 0.104(8) 0.043(5) 0.012(5) 0.008(5) 0.003(6)
C57 0.069(7) 0.070(6) 0.070(6) 0.012(5) 0.036(5) 0.004(5)
C58 0.073(6) 0.036(4) 0.061(5) 0.002(4) 0.040(5) 0.003(4)
C59 0.059(6) 0.100(8) 0.066(6) -0.032(6) 0.030(5) -0.014(6)
C60 0.065(7) 0.088(7) 0.074(7) 0.007(5) 0.043(6) -0.001(5)
C61 0.021(4) 0.026(4) 0.067(5) -0.006(3) 0.008(4) 0.004(3)
C62 0.029(4) 0.038(4) 0.069(6) -0.017(4) 0.013(4) -0.004(3)
C63 0.038(5) 0.056(5) 0.070(6) -0.019(4) 0.018(4) 0.009(4)
C64 0.035(5) 0.050(5) 0.072(6) -0.007(4) 0.005(4) 0.020(4)
C65 0.042(5) 0.049(5) 0.075(6) 0.004(4) 0.000(5) 0.005(4)
C66 0.030(4) 0.037(4) 0.061(5) -0.003(4) 0.003(4) -0.001(3)
C67 0.037(5) 0.057(5) 0.063(5) -0.010(4) 0.020(4) 0.015(4)
C68 0.049(6) 0.086(7) 0.069(6) -0.026(5) 0.019(5) 0.012(5)
C69 0.081(8) 0.066(6) 0.084(7) -0.006(5) 0.050(6) 0.006(5)
C70 0.032(5) 0.083(7) 0.071(6) 0.027(5) 0.009(4) 0.013(4)
C71 0.154(15) 0.173(16) 0.184(16) -0.086(13) 0.129(14) -0.079(13)
C72 0.23(2) 0.106(11) 0.184(17) 0.050(11) 0.107(16) -0.033(12)
C73 0.033(4) 0.047(4) 0.029(3) -0.003(3) 0.014(3) -0.016(3)
C74 0.076(6) 0.043(4) 0.027(4) -0.003(3) 0.013(4) -0.007(4)
C75 0.092(8) 0.059(6) 0.035(5) 0.000(4) 0.019(5) -0.005(5)
C76 0.090(8) 0.071(6) 0.027(4) -0.011(4) 0.018(5) -0.035(6)
C77 0.035(5) 0.108(8) 0.037(4) -0.001(5) 0.003(4) -0.018(5)
C78 0.034(4) 0.079(6) 0.032(4) -0.009(4) 0.005(3) -0.008(4)
C79 0.051(5) 0.059(5) 0.028(4) -0.010(3) 0.021(4) -0.025(4)
C80 0.096(8) 0.061(6) 0.051(5) -0.013(4) 0.041(5) -0.030(5)
C81 0.168(14) 0.099(9) 0.055(6) -0.019(6) 0.068(8) -0.067(9)
C82 0.104(11) 0.155(13) 0.078(9) -0.046(9) 0.061(8) -0.081(10)
C83 0.050(6) 0.188(13) 0.048(6) -0.035(8) 0.027(5) -0.039(8)
C84 0.041(5) 0.115(8) 0.037(4) -0.010(5) 0.013(4) -0.020(5)

loop_
_atom_type_symbol
_atom_type_description
_atom_type_scat_dispersion_real
_atom_type_scat_dispersion_imag
_atom_type_scat_source
C C 0.0033 0.0016 'International Tables Vol C Tables 4.2.6.8 and 6.1.1.4'
H H 0.0000 0.0000 'International Tables Vol C Tables 4.2.6.8 and 6.1.1.4'
N N 0.0061 0.0033 'International Tables Vol C Tables 4.2.6.8 and 6.1.1.4'
Pt Pt -1.7033 8.3905 'International Tables Vol C Tables 4.2.6.8 and 6.1.1.4'

loop_
_geom_angle_atom_site_label_1
_geom_angle_atom_site_label_2
_geom_angle_atom_site_label_3
_geom_angle
C73 Pt1 C79 87.5(3)
C73 Pt1 N2 175.0(2)
C79 Pt1 N2 96.9(2)
C73 Pt1 N1 97.6(2)
C79 Pt1 N1 174.8(2)
N2 Pt1 N1 77.94(19)
C1 N1 C13 117.1(5)
C1 N1 Pt1 113.4(4)
C13 N1 Pt1 129.4(4)
C2 N2 C43 119.2(5)
C2 N2 Pt1 114.7(4)
C43 N2 Pt1 125.8(4)
N1 C1 C11 134.6(6)
N1 C1 C2 116.9(5)
C11 C1 C2 108.1(5)
N2 C2 C3 136.3(6)
N2 C2 C1 116.6(6)
C3 C2 C1 106.6(5)
C4 C3 C12 119.4(6)
C4 C3 C2 134.5(6)
C12 C3 C2 106.1(6)
C3 C4 C5 118.0(7)
C3 C4 H4 121.0
C5 C4 H4 121.0
C6 C5 C4 123.1(7)
C6 C5 H5 118.5
C4 C5 H5 118.5
C5 C6 C7 120.2(6)
C5 C6 H6 119.9
C7 C6 H6 119.9
C12 C7 C8 116.7(6)
C12 C7 C6 116.4(6)
C8 C7 C6 126.9(6)
C9 C8 C7 120.7(6)
C9 C8 H8 119.7
C7 C8 H8 119.7
C8 C9 C10 121.5(7)
C8 C9 H9 119.2
C10 C9 H9 119.2
C11 C10 C9 119.2(7)
C11 C10 H10 120.4
C9 C10 H10 120.4
C10 C11 C12 118.8(6)
C10 C11 C1 135.9(6)
C12 C11 C1 105.2(5)
C7 C12 C3 122.9(6)
C7 C12 C11 123.1(6)
C3 C12 C11 113.9(6)
C14 C13 C18 119.8(6)
C14 C13 N1 119.0(6)
C18 C13 N1 121.2(6)
C13 C14 C15 120.2(6)
C13 C14 H14 119.9
C15 C14 H14 119.9
C16 C15 C14 118.7(6)
C16 C15 C19 120.8(6)
C14 C15 C19 120.5(6)
C15 C16 C17 122.1(6)
C15 C16 H16 118.9
C17 C16 H16 118.9
C18 C17 C16 118.1(6)
C18 C17 C31 121.5(6)
C16 C17 C31 120.4(6)
C17 C18 C13 121.1(6)
C17 C18 H18 119.4
C13 C18 H18 119.4
C20 C19 C24 121.1(7)
C20 C19 C15 118.8(7)
C24 C19 C15 120.0(7)
C21 C20 C19 118.9(9)
C21 C20 C25 119.1(9)
C19 C20 C25 122.0(7)
C22 C21 C20 120.9(10)
C22 C21 H21 119.5
C20 C21 H21 119.5
C21 C22 C23 120.7(9)
C21 C22 H22 119.6
C23 C22 H22 119.6
C22 C23 C24 120.7(10)
C22 C23 H23 119.7
C24 C23 H23 119.7
C23 C24 C19 117.6(9)
C23 C24 C28 121.4(9)
C19 C24 C28 121.0(7)
C27 C25 C26 110.9(12)
C27 C25 C20 112.9(8)
C26 C25 C20 110.7(10)
C27 C25 H25 107.4
C26 C25 H25 107.4
C20 C25 H25 107.4
C25 C26 H26A 109.5
C25 C26 H26B 109.5
H26A C26 H26B 109.5
C25 C26 H26C 109.5
H26A C26 H26C 109.5
H26B C26 H26C 109.5
C25 C27 H27A 109.5
C25 C27 H27B 109.5
H27A C27 H27B 109.5
C25 C27 H27C 109.5
H27A C27 H27C 109.5
H27B C27 H27C 109.5
C24 C28 C30 111.7(7)
C24 C28 C29 112.8(9)
C30 C28 C29 108.3(9)
C24 C28 H28 108.0
C30 C28 H28 108.0
C29 C28 H28 108.0
C28 C29 H29A 109.5
C28 C29 H29B 109.5
H29A C29 H29B 109.5
C28 C29 H29C 109.5
H29A C29 H29C 109.5
H29B C29 H29C 109.5
C28 C30 H30A 109.5
C28 C30 H30B 109.5
H30A C30 H30B 109.5
C28 C30 H30C 109.5
H30A C30 H30C 109.5
H30B C30 H30C 109.5
C32 C31 C36 120.6(6)
C32 C31 C17 120.8(6)
C36 C31 C17 118.6(6)
C33 C32 C31 118.7(6)
C33 C32 C37 119.3(6)
C31 C32 C37 121.9(6)
C34 C33 C32 121.3(7)
C34 C33 H33 119.4
C32 C33 H33 119.4
C33 C34 C35 120.8(7)
C33 C34 H34 119.6
C35 C34 H34 119.6
C34 C35 C36 121.0(7)
C34 C35 H35 119.5
C36 C35 H35 119.5
C31 C36 C35 117.6(6)
C31 C36 C40 122.5(6)
C35 C36 C40 119.8(6)
C39 C37 C38 112.2(7)
C39 C37 C32 110.6(7)
C38 C37 C32 112.1(6)
C39 C37 H37 107.2
C38 C37 H37 107.2
C32 C37 H37 107.2
C37 C38 H38A 109.5
C37 C38 H38B 109.5
H38A C38 H38B 109.5
C37 C38 H38C 109.5
H38A C38 H38C 109.5
H38B C38 H38C 109.5
C37 C39 H39A 109.5
C37 C39 H39B 109.5
H39A C39 H39B 109.5
C37 C39 H39C 109.5
H39A C39 H39C 109.5
H39B C39 H39C 109.5
C36 C40 C41 112.0(6)
C36 C40 C42 109.7(6)
C41 C40 C42 111.6(7)
C36 C40 H40 107.8
C41 C40 H40 107.8
C42 C40 H40 107.8
C40 C41 H41A 109.5
C40 C41 H41B 109.5
H41A C41 H41B 109.5
C40 C41 H41C 109.5
H41A C41 H41C 109.5
H41B C41 H41C 109.5
C40 C42 H42A 109.5
C40 C42 H42B 109.5
H42A C42 H42B 109.5
C40 C42 H42C 109.5
H42A C42 H42C 109.5
H42B C42 H42C 109.5
C48 C43 C44 121.8(6)
C48 C43 N2 120.4(6)
C44 C43 N2 117.8(6)
C43 C44 C45 119.7(6)
C43 C44 H44 120.2
C45 C44 H44 120.2
C46 C45 C44 117.8(6)
C46 C45 C49 123.1(6)
C44 C45 C49 119.0(6)
C47 C46 C45 122.4(6)
C47 C46 H46 118.8
C45 C46 H46 118.8
C46 C47 C48 119.0(6)
C46 C47 C61 120.8(6)
C48 C47 C61 120.2(6)
C43 C48 C47 119.2(6)
C43 C48 H48 120.4
C47 C48 H48 120.4
C54 C49 C50 119.9(6)
C54 C49 C45 122.3(6)
C50 C49 C45 117.9(6)
C51 C50 C49 118.7(7)
C51 C50 C55 120.2(7)
C49 C50 C55 121.2(6)
C52 C51 C50 121.9(8)
C52 C51 H51 119.0
C50 C51 H51 119.0
C51 C52 C53 119.2(8)
C51 C52 H52 120.4
C53 C52 H52 120.4
C54 C53 C52 120.8(8)
C54 C53 H53 119.6
C52 C53 H53 119.6
C53 C54 C49 119.4(7)
C53 C54 C58 117.9(7)
C49 C54 C58 122.6(6)
C56 C55 C50 110.4(7)
C56 C55 C57 110.7(7)
C50 C55 C57 115.0(6)
C56 C55 H55 106.8
C50 C55 H55 106.8
C57 C55 H55 106.8
C55 C56 H56A 109.5
C55 C56 H56B 109.5
H56A C56 H56B 109.5
C55 C56 H56C 109.5
H56A C56 H56C 109.5
H56B C56 H56C 109.5
C55 C57 H57A 109.5
C55 C57 H57B 109.5
H57A C57 H57B 109.5
C55 C57 H57C 109.5
H57A C57 H57C 109.5
H57B C57 H57C 109.5
C54 C58 C59 110.6(7)
C54 C58 C60 112.2(7)
C59 C58 C60 109.0(7)
C54 C58 H58 108.3
C59 C58 H58 108.3
C60 C58 H58 108.3
C58 C59 H59A 109.5
C58 C59 H59B 109.5
H59A C59 H59B 109.5
C58 C59 H59C 109.5
H59A C59 H59C 109.5
H59B C59 H59C 109.5
C58 C60 H60A 109.5
C58 C60 H60B 109.5
H60A C60 H60B 109.5
C58 C60 H60C 109.5
H60A C60 H60C 109.5
H60B C60 H60C 109.5
C66 C61 C62 120.8(7)
C66 C61 C47 119.5(7)
C62 C61 C47 119.7(7)
C63 C62 C61 118.0(8)
C63 C62 C67 119.1(8)
C61 C62 C67 122.8(7)
C64 C63 C62 121.5(8)
C64 C63 H63 119.3
C62 C63 H63 119.3
C65 C64 C63 120.2(8)
C65 C64 H64 119.9
C63 C64 H64 119.9
C64 C65 C66 122.4(9)
C64 C65 H65 118.8
C66 C65 H65 118.8
C65 C66 C61 117.0(8)
C65 C66 C70 120.7(8)
C61 C66 C70 122.3(7)
C62 C67 C68 113.0(7)
C62 C67 C69 111.0(7)
C68 C67 C69 110.4(8)
C62 C67 H67 107.4
C68 C67 H67 107.4
C69 C67 H67 107.4
C67 C68 H68A 109.5
C67 C68 H68B 109.5
H68A C68 H68B 109.5
C67 C68 H68C 109.5
H68A C68 H68C 109.5
H68B C68 H68C 109.5
C67 C69 H69A 109.5
C67 C69 H69B 109.5
H69A C69 H69B 109.5
C67 C69 H69C 109.5
H69A C69 H69C 109.5
H69B C69 H69C 109.5
C66 C70 C71 111.3(8)
C66 C70 C72 114.8(10)
C71 C70 C72 108.3(12)
C66 C70 H70 107.4
C71 C70 H70 107.4
C72 C70 H70 107.4
C70 C71 H71A 109.5
C70 C71 H71B 109.5
H71A C71 H71B 109.5
C70 C71 H71C 109.5
H71A C71 H71C 109.5
H71B C71 H71C 109.5
C70 C72 H72A 109.5
C70 C72 H72B 109.5
H72A C72 H72B 109.5
C70 C72 H72C 109.5
H72A C72 H72C 109.5
H72B C72 H72C 109.5
C74 C73 C78 116.4(7)
C74 C73 Pt1 120.5(6)
C78 C73 Pt1 123.0(5)
C73 C74 C75 122.7(9)
C73 C74 H74 118.7
C75 C74 H74 118.7
C76 C75 C74 119.6(9)
C76 C75 H75 120.2
C74 C75 H75 120.2
C75 C76 C77 120.5(8)
C75 C76 H76 119.7
C77 C76 H76 119.7
C76 C77 C78 119.3(9)
C76 C77 H77 120.3
C78 C77 H77 120.3
C77 C78 C73 121.4(8)
C77 C78 H78 119.3
C73 C78 H78 119.3
C80 C79 C84 117.7(8)
C80 C79 Pt1 121.8(7)
C84 C79 Pt1 120.5(6)
C79 C80 C81 119.5(11)
C79 C80 H80 120.2
C81 C80 H80 120.2
C82 C81 C80 119.8(12)
C82 C81 H81 120.1
C80 C81 H81 120.1
C83 C82 C81 120.0(11)
C83 C82 H82 120.0
C81 C82 H82 120.0
C82 C83 C84 120.0(13)
C82 C83 H83 120.0
C84 C83 H83 120.0
C83 C84 C79 122.9(11)
C83 C84 H84 118.5
C79 C84 H84 118.5

loop_
_geom_bond_atom_site_label_1
_geom_bond_atom_site_label_2
_geom_bond_distance
Pt1 C73 1.996(7)
Pt1 C79 2.010(7)
Pt1 N2 2.107(5)
Pt1 N1 2.122(5)
N1 C1 1.299(8)
N1 C13 1.417(8)
N2 C2 1.285(8)
N2 C43 1.442(8)
C1 C11 1.455(8)
C1 C2 1.495(9)
C2 C3 1.462(9)
C3 C4 1.386(9)
C3 C12 1.407(9)
C4 C5 1.401(10)
C4 H4 0.9500
C5 C6 1.363(11)
C5 H5 0.9500
C6 C7 1.428(10)
C6 H6 0.9500
C7 C12 1.396(8)
C7 C8 1.412(10)
C8 C9 1.373(10)
C8 H8 0.9500
C9 C10 1.423(9)
C9 H9 0.9500
C10 C11 1.363(9)
C10 H10 0.9500
C11 C12 1.417(9)
C13 C14 1.388(9)
C13 C18 1.393(9)
C14 C15 1.412(9)
C14 H14 0.9500
C15 C16 1.375(10)
C15 C19 1.515(10)
C16 C17 1.407(9)
C16 H16 0.9500
C17 C18 1.386(9)
C17 C31 1.496(9)
C18 H18 0.9500
C19 C20 1.394(11)
C19 C24 1.413(11)
C20 C21 1.381(12)
C20 C25 1.525(13)
C21 C22 1.366(15)
C21 H21 0.9500
C22 C23 1.381(15)
C22 H22 0.9500
C23 C24 1.396(12)
C23 H23 0.9500
C24 C28 1.527(13)
C25 C27 1.463(15)
C25 C26 1.500(16)
C25 H25 1.0000
C26 H26A 0.9800
C26 H26B 0.9800
C26 H26C 0.9800
C27 H27A 0.9800
C27 H27B 0.9800
C27 H27C 0.9800
C28 C30 1.530(14)
C28 C29 1.550(12)
C28 H28 1.0000
C29 H29A 0.9800
C29 H29B 0.9800
C29 H29C 0.9800
C30 H30A 0.9800
C30 H30B 0.9800
C30 H30C 0.9800
C31 C32 1.400(9)
C31 C36 1.404(9)
C32 C33 1.387(10)
C32 C37 1.531(10)
C33 C34 1.350(11)
C33 H33 0.9500
C34 C35 1.366(11)
C34 H34 0.9500
C35 C36 1.406(10)
C35 H35 0.9500
C36 C40 1.525(10)
C37 C39 1.503(13)
C37 C38 1.527(11)
C37 H37 1.0000
C38 H38A 0.9800
C38 H38B 0.9800
C38 H38C 0.9800
C39 H39A 0.9800
C39 H39B 0.9800
C39 H39C 0.9800
C40 C41 1.530(11)
C40 C42 1.533(11)
C40 H40 1.0000
C41 H41A 0.9800
C41 H41B 0.9800
C41 H41C 0.9800
C42 H42A 0.9800
C42 H42B 0.9800
C42 H42C 0.9800
C43 C48 1.382(9)
C43 C44 1.390(9)
C44 C45 1.404(9)
C44 H44 0.9500
C45 C46 1.398(9)
C45 C49 1.489(9)
C46 C47 1.388(9)
C46 H46 0.9500
C47 C48 1.399(9)
C47 C61 1.518(9)
C48 H48 0.9500
C49 C54 1.393(10)
C49 C50 1.408(10)
C50 C51 1.388(10)
C50 C55 1.530(10)
C51 C52 1.356(12)
C51 H51 0.9500
C52 C53 1.399(12)
C52 H52 0.9500
C53 C54 1.381(10)
C53 H53 0.9500
C54 C58 1.509(10)
C55 C56 1.517(11)
C55 C57 1.538(11)
C55 H55 1.0000
C56 H56A 0.9800
C56 H56B 0.9800
C56 H56C 0.9800
C57 H57A 0.9800
C57 H57B 0.9800
C57 H57C 0.9800
C58 C59 1.545(13)
C58 C60 1.545(12)
C58 H58 1.0000
C59 H59A 0.9800
C59 H59B 0.9800
C59 H59C 0.9800
C60 H60A 0.9800
C60 H60B 0.9800
C60 H60C 0.9800
C61 C66 1.412(11)
C61 C62 1.421(11)
C62 C63 1.403(11)
C62 C67 1.524(12)
C63 C64 1.364(13)
C63 H63 0.9500
C64 C65 1.361(13)
C64 H64 0.9500
C65 C66 1.411(11)
C65 H65 0.9500
C66 C70 1.488(12)
C67 C68 1.529(11)
C67 C69 1.548(12)
C67 H67 1.0000
C68 H68A 0.9800
C68 H68B 0.9800
C68 H68C 0.9800
C69 H69A 0.9800
C69 H69B 0.9800
C69 H69C 0.9800
C70 C71 1.501(16)
C70 C72 1.515(15)
C70 H70 1.0000
C71 H71A 0.9800
C71 H71B 0.9800
C71 H71C 0.9800
C72 H72A 0.9800
C72 H72B 0.9800
C72 H72C 0.9800
C73 C74 1.383(10)
C73 C78 1.398(11)
C74 C75 1.385(11)
C74 H74 0.9500
C75 C76 1.351(13)
C75 H75 0.9500
C76 C77 1.385(13)
C76 H76 0.9500
C77 C78 1.393(11)
C77 H77 0.9500
C78 H78 0.9500
C79 C80 1.371(12)
C79 C84 1.399(12)
C80 C81 1.454(14)
C80 H80 0.9500
C81 C82 1.380(19)
C81 H81 0.9500
C82 C83 1.361(19)
C82 H82 0.9500
C83 C84 1.374(13)
C83 H83 0.9500
C84 H84 0.9500

loop_
_geom_torsion_atom_site_label_1
_geom_torsion_atom_site_label_2
_geom_torsion_atom_site_label_3
_geom_torsion_atom_site_label_4
_geom_torsion
C73 Pt1 N1 C1 172.3(5)
N2 Pt1 N1 C1 -5.2(4)
C73 Pt1 N1 C13 -9.9(6)
N2 Pt1 N1 C13 172.5(5)
C79 Pt1 N2 C2 -175.6(5)
N1 Pt1 N2 C2 3.4(4)
C79 Pt1 N2 C43 9.9(6)
N1 Pt1 N2 C43 -171.0(5)
C13 N1 C1 C11 -0.1(10)
Pt1 N1 C1 C11 177.9(6)
C13 N1 C1 C2 -171.8(5)
Pt1 N1 C1 C2 6.2(7)
C43 N2 C2 C3 2.0(11)
Pt1 N2 C2 C3 -172.8(6)
C43 N2 C2 C1 173.5(5)
Pt1 N2 C2 C1 -1.3(7)
N1 C1 C2 N2 -3.4(8)
C11 C1 C2 N2 -177.2(5)
N1 C1 C2 C3 170.5(5)
C11 C1 C2 C3 -3.3(7)
N2 C2 C3 C4 -3.2(14)
C1 C2 C3 C4 -175.3(7)
N2 C2 C3 C12 174.6(7)
C1 C2 C3 C12 2.5(7)
C12 C3 C4 C5 0.0(10)
C2 C3 C4 C5 177.5(7)
C3 C4 C5 C6 0.1(11)
C4 C5 C6 C7 -0.1(12)
C5 C6 C7 C12 0.1(11)
C5 C6 C7 C8 -178.0(7)
C12 C7 C8 C9 -1.0(10)
C6 C7 C8 C9 177.1(7)
C7 C8 C9 C10 0.6(12)
C8 C9 C10 C11 -0.2(11)
C9 C10 C11 C12 0.3(10)
C9 C10 C11 C1 -175.4(7)
N1 C1 C11 C10 6.7(13)
C2 C1 C11 C10 178.9(7)
N1 C1 C11 C12 -169.4(7)
C2 C1 C11 C12 2.8(7)
C8 C7 C12 C3 178.3(6)
C6 C7 C12 C3 0.0(10)
C8 C7 C12 C11 1.1(10)
C6 C7 C12 C11 -177.2(6)
C4 C3 C12 C7 -0.1(10)
C2 C3 C12 C7 -178.2(6)
C4 C3 C12 C11 177.4(6)
C2 C3 C12 C11 -0.7(8)
C10 C11 C12 C7 -0.8(10)
C1 C11 C12 C7 176.1(6)
C10 C11 C12 C3 -178.2(6)
C1 C11 C12 C3 -1.3(7)
C1 N1 C13 C14 91.0(7)
Pt1 N1 C13 C14 -86.7(7)
C1 N1 C13 C18 -87.3(7)
Pt1 N1 C13 C18 95.0(7)
C18 C13 C14 C15 1.7(9)
N1 C13 C14 C15 -176.7(6)
C13 C14 C15 C16 -0.7(10)
C13 C14 C15 C19 176.1(6)
C14 C15 C16 C17 -1.1(10)
C19 C15 C16 C17 -177.9(6)
C15 C16 C17 C18 1.9(10)
C15 C16 C17 C31 -179.3(6)
C16 C17 C18 C13 -0.9(9)
C31 C17 C18 C13 -179.7(6)
C14 C13 C18 C17 -0.8(9)
N1 C13 C18 C17 177.4(5)
C16 C15 C19 C20 93.1(9)
C14 C15 C19 C20 -83.7(9)
C16 C15 C19 C24 -86.7(9)
C14 C15 C19 C24 96.5(9)
C24 C19 C20 C21 0.8(12)
C15 C19 C20 C21 -179.0(8)
C24 C19 C20 C25 178.7(8)
C15 C19 C20 C25 -1.1(12)
C19 C20 C21 C22 1.3(15)
C25 C20 C21 C22 -176.7(10)
C20 C21 C22 C23 -2.4(17)
C21 C22 C23 C24 1.4(17)
C22 C23 C24 C19 0.6(14)
C22 C23 C24 C28 -179.9(9)
C20 C19 C24 C23 -1.7(12)
C15 C19 C24 C23 178.1(8)
C20 C19 C24 C28 178.8(8)
C15 C19 C24 C28 -1.4(12)
C21 C20 C25 C27 69.9(13)
C19 C20 C25 C27 -108.1(12)
C21 C20 C25 C26 -55.0(13)
C19 C20 C25 C26 127.0(11)
C23 C24 C28 C30 -81.3(11)
C19 C24 C28 C30 98.2(10)
C23 C24 C28 C29 40.9(13)
C19 C24 C28 C29 -139.6(9)
C18 C17 C31 C32 104.5(8)
C16 C17 C31 C32 -74.3(9)
C18 C17 C31 C36 -75.8(9)
C16 C17 C31 C36 105.4(8)
C36 C31 C32 C33 -0.7(11)
C17 C31 C32 C33 179.1(6)
C36 C31 C32 C37 175.1(7)
C17 C31 C32 C37 -5.2(11)
C31 C32 C33 C34 -1.4(12)
C37 C32 C33 C34 -177.3(8)
C32 C33 C34 C35 1.4(14)
C33 C34 C35 C36 0.5(14)
C32 C31 C36 C35 2.5(11)
C17 C31 C36 C35 -177.2(7)
C32 C31 C36 C40 -179.5(7)
C17 C31 C36 C40 0.7(11)
C34 C35 C36 C31 -2.4(12)
C34 C35 C36 C40 179.5(8)
C33 C32 C37 C39 67.3(9)
C31 C32 C37 C39 -108.4(9)
C33 C32 C37 C38 -58.7(10)
C31 C32 C37 C38 125.5(8)
C31 C36 C40 C41 -111.7(8)
C35 C36 C40 C41 66.2(10)
C31 C36 C40 C42 123.7(8)
C35 C36 C40 C42 -58.3(10)
C2 N2 C43 C48 84.5(8)
Pt1 N2 C43 C48 -101.2(6)
C2 N2 C43 C44 -94.7(7)
Pt1 N2 C43 C44 79.5(7)
C48 C43 C44 C45 -4.0(10)
N2 C43 C44 C45 175.2(5)
C43 C44 C45 C46 3.4(9)
C43 C44 C45 C49 -173.2(6)
C44 C45 C46 C47 -1.8(10)
C49 C45 C46 C47 174.7(6)
C45 C46 C47 C48 0.6(10)
C45 C46 C47 C61 -179.4(6)
C44 C43 C48 C47 2.8(10)
N2 C43 C48 C47 -176.4(6)
C46 C47 C48 C43 -1.1(10)
C61 C47 C48 C43 178.9(6)
C46 C45 C49 C54 79.5(9)
C44 C45 C49 C54 -104.1(8)
C46 C45 C49 C50 -100.6(8)
C44 C45 C49 C50 75.9(8)
C54 C49 C50 C51 2.2(10)
C45 C49 C50 C51 -177.8(7)
C54 C49 C50 C55 -176.2(7)
C45 C49 C50 C55 3.9(10)
C49 C50 C51 C52 0.9(12)
C55 C50 C51 C52 179.2(8)
C50 C51 C52 C53 -1.8(14)
C51 C52 C53 C54 -0.4(14)
C52 C53 C54 C49 3.4(13)
C52 C53 C54 C58 179.6(8)
C50 C49 C54 C53 -4.2(11)
C45 C49 C54 C53 175.7(7)
C50 C49 C54 C58 179.7(7)
C45 C49 C54 C58 -0.4(12)
C51 C50 C55 C56 -86.8(9)
C49 C50 C55 C56 91.6(8)
C51 C50 C55 C57 39.3(10)
C49 C50 C55 C57 -142.4(7)
C53 C54 C58 C59 -64.6(10)
C49 C54 C58 C59 111.5(9)
C53 C54 C58 C60 57.4(11)
C49 C54 C58 C60 -126.5(8)
C46 C47 C61 C66 107.2(8)
C48 C47 C61 C66 -72.7(9)
C46 C47 C61 C62 -70.8(9)
C48 C47 C61 C62 109.2(8)
C66 C61 C62 C63 0.9(10)
C47 C61 C62 C63 178.9(6)
C66 C61 C62 C67 -177.7(7)
C47 C61 C62 C67 0.3(10)
C61 C62 C63 C64 1.8(12)
C67 C62 C63 C64 -179.5(8)
C62 C63 C64 C65 -2.4(13)
C63 C64 C65 C66 0.2(13)
C64 C65 C66 C61 2.4(12)
C64 C65 C66 C70 -177.9(8)
C62 C61 C66 C65 -2.9(10)
C47 C61 C66 C65 179.1(6)
C62 C61 C66 C70 177.4(7)
C47 C61 C66 C70 -0.6(11)
C63 C62 C67 C68 51.5(10)
C61 C62 C67 C68 -129.9(8)
C63 C62 C67 C69 -73.1(9)
C61 C62 C67 C69 105.5(8)
C65 C66 C70 C71 73.6(13)
C61 C66 C70 C71 -106.7(12)
C65 C66 C70 C72 -49.9(13)
C61 C66 C70 C72 129.8(11)
C79 Pt1 C73 C74 65.3(6)
N1 Pt1 C73 C74 -113.6(6)
C79 Pt1 C73 C78 -116.6(7)
N1 Pt1 C73 C78 64.6(6)
C78 C73 C74 C75 -0.8(11)
Pt1 C73 C74 C75 177.5(6)
C73 C74 C75 C76 0.6(13)
C74 C75 C76 C77 0.0(13)
C75 C76 C77 C78 -0.4(13)
C76 C77 C78 C73 0.1(13)
C74 C73 C78 C77 0.4(11)
Pt1 C73 C78 C77 -177.8(6)
C73 Pt1 C79 C80 70.8(7)
N2 Pt1 C79 C80 -111.7(6)
C73 Pt1 C79 C84 -112.8(7)
N2 Pt1 C79 C84 64.7(6)
C84 C79 C80 C81 2.2(12)
Pt1 C79 C80 C81 178.7(6)
C79 C80 C81 C82 0.1(15)
C80 C81 C82 C83 -1.6(17)
C81 C82 C83 C84 0.7(17)
C82 C83 C84 C79 1.7(16)
C80 C79 C84 C83 -3.2(13)
Pt1 C79 C84 C83 -179.7(7)

loop_
_platon_squeeze_void_nr
_platon_squeeze_void_average_x
_platon_squeeze_void_average_y
_platon_squeeze_void_average_z
_platon_squeeze_void_volume
_platon_squeeze_void_count_electrons
1 -0.002 0.000 0.500 1318.8 391.5
2 -0.011 0.500 0.000 1318.2 391.2
